data_2019425
loop_
_publ_author_name
'St\"oger, Berthold'
'Weil, Matthias'

_publ_section_title
;
 The isotypic hydrogen phosphate and arsenate dihydrates
 <i>M</i>~2~H<i>X</i>O~4~&#x00B7;2H~2~O (<i>M</i> = Rb, Cs; <i>X</i> = P,
 As)
;
_journal_coeditor_code FN3158
_journal_issue 1
_journal_name_full 'Acta Crystallographica Section C'
_journal_page_first 7
_journal_page_last 11
_journal_paper_doi 10.1107/S205322961303338X
_journal_volume 70
_journal_year 2014
_chemical_formula_iupac 'Rb2 H P O4, 2H2 O'
_chemical_formula_sum 'H5 O6 P Rb2'
_chemical_formula_weight 302.9
_chemical_name_systematic
;
Dirubidium monohydrogen phosphate(V) dihydrate
;
_space_group_IT_number 14
_symmetry_cell_setting monoclinic
_symmetry_space_group_name_Hall '-P 2ybc'
_symmetry_space_group_name_H-M 'P 1 21/c 1'
_atom_sites_solution_hydrogens difmap
_atom_sites_solution_primary isomor
_cell_angle_alpha 90
_cell_angle_beta 118.176(2)
_cell_angle_gamma 90
_cell_formula_units_Z 4
_cell_length_a 7.3640(7)
_cell_length_b 13.6496(13)
_cell_length_c 7.7341(8)
_cell_measurement_reflns_used 9938
_cell_measurement_temperature 100
_cell_measurement_theta_max 32.7
_cell_measurement_theta_min 3.0
_cell_volume 685.28(12)
_computing_cell_refinement 'SAINT-Plus (Bruker, 2013)'
_computing_data_collection 'APEX2 (Bruker, 2013)'
_computing_data_reduction 'SAINT-Plus (Bruker, 2013)'
_computing_molecular_graphics 'ATOMS (Dowty, 2006)'
_computing_publication_material 'publCIF (Westrip, 2010)'
_computing_structure_refinement 'JANA2006 (Pet\<r\'i\<cek <i>et al.</i>, 2006)'
_computing_structure_solution 'coordinates of Rb~2~HAsO~4~.2H~2~O'
_diffrn_ambient_temperature 100
_diffrn_measured_fraction_theta_full 1
_diffrn_measured_fraction_theta_max 1
_diffrn_measurement_device 'four-cycle diffractometer'
_diffrn_measurement_device_type 'Bruker Kappa APEXII CCD'
_diffrn_measurement_method '\w and \f scans'
_diffrn_radiation_monochromator graphite
_diffrn_radiation_source 'X-ray tube'
_diffrn_radiation_type 'Mo K\a'
_diffrn_radiation_wavelength 0.71073
_diffrn_reflns_av_R_equivalents 0.0596
_diffrn_reflns_av_sigmaI/netI 0.0244
_diffrn_reflns_limit_h_max 11
_diffrn_reflns_limit_h_min -11
_diffrn_reflns_limit_k_max 20
_diffrn_reflns_limit_k_min -20
_diffrn_reflns_limit_l_max 11
_diffrn_reflns_limit_l_min -11
_diffrn_reflns_number 31969
_diffrn_reflns_theta_full 32.71
_diffrn_reflns_theta_max 32.71
_diffrn_reflns_theta_min 2.98
_exptl_absorpt_coefficient_mu 14.481
_exptl_absorpt_correction_T_max 0.87
_exptl_absorpt_correction_T_min 0.26
_exptl_absorpt_correction_type multi-scan
_exptl_absorpt_process_details '(SADABS; Bruker, 2013)'
_exptl_crystal_colour 'clear colourless'
_exptl_crystal_density_diffrn 2.9354
_exptl_crystal_description plate
_exptl_crystal_F_000 568
_exptl_crystal_size_max 0.11
_exptl_crystal_size_mid 0.08
_exptl_crystal_size_min 0.01
_refine_diff_density_max 2.11
_refine_diff_density_min -1.57
_refine_ls_extinction_coef 67E1(7)
_refine_ls_extinction_method 'B-C type 1 Gaussian isotropic (Becker & Coppens, 1974)'
_refine_ls_goodness_of_fit_ref 1.87
_refine_ls_hydrogen_treatment refall
_refine_ls_number_constraints 0
_refine_ls_number_parameters 103
_refine_ls_number_reflns 2521
_refine_ls_number_restraints 4
_refine_ls_R_factor_all 0.0418
_refine_ls_R_factor_gt 0.0303
_refine_ls_shift/su_max 0.0268
_refine_ls_shift/su_mean 0.0029
_refine_ls_structure_factor_coef F
_refine_ls_weighting_details w=1/(\s^2^(F)+0.0001F^2^)
_refine_ls_weighting_scheme sigma
_refine_ls_wR_factor_gt 0.0376
_refine_ls_wR_factor_ref 0.0386
_reflns_number_gt 2082
_reflns_number_total 2521
_reflns_threshold_expression I>3\s(I)
_cod_data_source_file fn3158sup1.cif
_cod_data_source_block Rb2HPO4.2H2O
_cod_original_sg_symbol_H-M 'P 21/c'
_cod_original_formula_sum 'H5 O6 P1 Rb2'
_cod_database_code 2019425

loop_
_symmetry_equiv_pos_site_id
_symmetry_equiv_pos_as_xyz
1 x,y,z
2 -x,y+1/2,-z+1/2
3 -x,-y,-z
4 x,-y+1/2,z+1/2

loop_
_atom_site_type_symbol
_atom_site_label
_atom_site_fract_x
_atom_site_fract_y
_atom_site_fract_z
_atom_site_U_iso_or_equiv
_atom_site_adp_type
_atom_site_calc_flag
_atom_site_occupancy
Rb Rb1 0.75415(3) 0.734074(18) 0.75918(4) 0.00688(10) Uani d 1
Rb Rb2 0.26528(4) 0.918714(18) 0.74357(4) 0.00941(10) Uani d 1
P P 0.26995(10) 0.85369(5) 0.26065(10) 0.0047(2) Uani d 1
O O1 0.1533(3) 0.79367(15) 0.0608(3) 0.0112(7) Uani d 1
O O2 0.4268(3) 0.91989(13) 0.2439(3) 0.0088(7) Uani d 1
O O3 0.3772(3) 0.77962(14) 0.4260(3) 0.0110(7) Uani d 1
O O4 0.1007(3) 0.90850(13) 0.2795(3) 0.0087(7) Uani d 1
O Ow1 0.8083(3) 0.91058(15) 0.5621(3) 0.0098(7) Uani d 1
O Ow2 0.7191(3) 0.58570(15) 0.4683(3) 0.0105(7) Uani d 1
H Hw21 0.8439(19) 0.583(2) 0.557(4) 0.019(10) Uiso d 1
H H1 0.244(5) 0.764(3) 0.016(6) 0.053(17) Uiso d 1
H Hw11 0.686(3) 0.908(3) 0.468(5) 0.047(15) Uiso d 1
H Hw22 0.685(7) 0.5334(19) 0.401(6) 0.055(16) Uiso d 1
H Hw12 0.832(7) 0.961(2) 0.635(6) 0.060(16) Uiso d 1

loop_
_atom_site_aniso_label
_atom_site_aniso_U_11
_atom_site_aniso_U_22
_atom_site_aniso_U_33
_atom_site_aniso_U_12
_atom_site_aniso_U_13
_atom_site_aniso_U_23
_atom_site_aniso_type_symbol
Rb1 0.00794(12) 0.00754(12) 0.00307(13) -0.00039(8) 0.00087(10) 0.00014(9) Rb
Rb2 0.00866(13) 0.00773(13) 0.00925(14) -0.00021(9) 0.00208(10) 0.00055(10) Rb
P 0.0060(3) 0.0052(3) 0.0022(3) 0.0000(2) 0.0012(2) 0.0003(2) P
O1 0.0090(9) 0.0155(10) 0.0070(10) -0.0006(7) 0.0020(8) -0.0063(8) O
O2 0.0089(9) 0.0088(9) 0.0083(10) -0.0003(7) 0.0039(8) 0.0026(7) O
O3 0.0099(9) 0.0119(9) 0.0091(10) 0.0010(7) 0.0027(8) 0.0058(8) O
O4 0.0091(9) 0.0095(9) 0.0072(9) 0.0003(7) 0.0037(8) -0.0029(7) O
Ow1 0.0098(9) 0.0093(10) 0.0084(10) 0.0002(7) 0.0028(8) -0.0031(7) O
Ow2 0.0092(9) 0.0105(10) 0.0102(10) -0.0001(7) 0.0031(8) -0.0036(8) O

loop_
_atom_type_symbol
_atom_type_scat_dispersion_real
_atom_type_scat_dispersion_imag
_atom_type_scat_source
H 0.0000 0.0000 'International Tables Vol C tables 4.2.6.8 and 6.1.1.1'
O 0.0106 0.0060 'International Tables Vol C tables 4.2.6.8 and 6.1.1.1'
P 0.1023 0.0942 'International Tables Vol C tables 4.2.6.8 and 6.1.1.1'
Rb -0.9393 2.9676 'International Tables Vol C tables 4.2.6.8 and 6.1.1.1'

loop_
_geom_angle_atom_site_label_1
_geom_angle_atom_site_label_2
_geom_angle_atom_site_label_3
_geom_angle_site_symmetry_1
_geom_angle_site_symmetry_3
_geom_angle
O1 Rb1 O2 1_656 4_565 133.50(6)
O1 Rb1 O3 1_656 . 149.97(6)
O1 Rb1 O3 1_656 4_565 113.10(6)
O1 Rb1 O4 1_656 4_665 68.96(6)
O1 Rb1 Ow1 1_656 . 81.59(6)
O1 Rb1 Ow1 1_656 4_565 80.88(6)
O1 Rb1 Ow2 1_656 . 120.10(6)
O1 Rb1 Ow2 1_656 4_565 69.41(6)
O2 Rb1 O3 4_565 . 73.04(6)
O2 Rb1 O3 4_565 4_565 43.10(5)
O2 Rb1 O4 4_565 4_665 100.18(5)
O2 Rb1 Ow1 4_565 . 143.51(5)
O2 Rb1 Ow1 4_565 4_565 52.95(5)
O2 Rb1 Ow2 4_565 . 73.96(7)
O2 Rb1 Ow2 4_565 4_565 107.77(7)
O3 Rb1 O3 . 4_565 75.21(6)
O3 Rb1 O4 . 4_665 127.21(6)
O3 Rb1 Ow1 . . 70.50(6)
O3 Rb1 Ow1 . 4_565 125.40(6)
O3 Rb1 Ow2 . . 76.15(6)
O3 Rb1 Ow2 . 4_565 90.78(6)
O3 Rb1 O4 4_565 4_665 134.24(5)
O3 Rb1 Ow1 4_565 . 122.79(6)
O3 Rb1 Ow1 4_565 4_565 60.95(6)
O3 Rb1 Ow2 4_565 . 115.87(6)
O3 Rb1 Ow2 4_565 4_565 64.68(6)
O4 Rb1 Ow1 4_665 . 102.94(7)
O4 Rb1 Ow1 4_665 4_565 75.17(7)
O4 Rb1 Ow2 4_665 . 52.48(5)
O4 Rb1 Ow2 4_665 4_565 138.37(5)
Ow1 Rb1 Ow1 . 4_565 161.79(5)
Ow1 Rb1 Ow2 . . 98.63(7)
Ow1 Rb1 Ow2 . 4_565 71.41(7)
Ow1 Rb1 Ow2 4_565 . 94.40(7)
Ow1 Rb1 Ow2 4_565 4_565 97.69(7)
Ow2 Rb1 Ow2 . 4_565 165.84(5)
O1 Rb2 O1 1_556 4_565 76.16(6)
O1 Rb2 O2 1_556 1_556 43.01(4)
O1 Rb2 O2 1_556 3_676 138.69(5)
O1 Rb2 O3 1_556 . 116.94(5)
O1 Rb2 O3 1_556 4_565 46.31(6)
O1 Rb2 O4 1_556 . 134.06(5)
O1 Rb2 O4 1_556 3_576 86.10(5)
O1 Rb2 Ow1 1_556 1_455 73.47(6)
O1 Rb2 Ow1 1_556 3_676 153.11(6)
O1 Rb2 Ow2 1_556 2_656 78.04(6)
O1 Rb2 Ow2 1_556 4_565 99.09(6)
O1 Rb2 O2 4_565 1_556 112.50(5)
O1 Rb2 O2 4_565 3_676 133.80(7)
O1 Rb2 O3 4_565 . 44.43(6)
O1 Rb2 O3 4_565 4_565 48.27(5)
O1 Rb2 O4 4_565 . 65.05(5)
O1 Rb2 O4 4_565 3_576 124.05(5)
O1 Rb2 Ow1 4_565 1_455 75.90(6)
O1 Rb2 Ow1 4_565 3_676 115.03(6)
O1 Rb2 Ow2 4_565 2_656 153.46(7)
O1 Rb2 Ow2 4_565 4_565 103.22(5)
O2 Rb2 O2 1_556 3_676 95.75(5)
O2 Rb2 O3 1_556 . 135.67(4)
O2 Rb2 O3 1_556 4_565 66.68(5)
O2 Rb2 O4 1_556 . 177.07(5)
O2 Rb2 O4 1_556 3_576 84.53(5)
O2 Rb2 Ow1 1_556 1_455 104.02(6)
O2 Rb2 Ow1 1_556 3_676 132.40(5)
O2 Rb2 Ow2 1_556 2_656 47.89(5)
O2 Rb2 Ow2 1_556 4_565 69.30(7)
O2 Rb2 O3 3_676 . 89.79(6)
O2 Rb2 O3 3_676 4_565 126.14(5)
O2 Rb2 O4 3_676 . 87.17(5)
O2 Rb2 O4 3_676 3_576 93.21(5)
O2 Rb2 Ow1 3_676 1_455 133.04(5)
O2 Rb2 Ow1 3_676 3_676 51.22(5)
O2 Rb2 Ow2 3_676 2_656 71.63(7)
O2 Rb2 Ow2 3_676 4_565 52.68(5)
O3 Rb2 O3 . 4_565 74.66(6)
O3 Rb2 O4 . . 43.89(5)
O3 Rb2 O4 . 3_576 139.16(4)
O3 Rb2 Ow1 . 1_455 103.75(6)
O3 Rb2 Ow1 . 3_676 83.66(6)
O3 Rb2 Ow2 . 2_656 161.31(6)
O3 Rb2 Ow2 . 4_565 79.97(6)
O3 Rb2 O4 4_565 . 111.36(5)
O3 Rb2 O4 4_565 3_576 131.72(6)
O3 Rb2 Ow1 4_565 1_455 100.82(6)
O3 Rb2 Ow1 4_565 3_676 158.28(7)
O3 Rb2 Ow2 4_565 2_656 114.35(6)
O3 Rb2 Ow2 4_565 4_565 73.73(6)
O4 Rb2 O4 . 3_576 95.56(5)
O4 Rb2 Ow1 . 1_455 74.01(7)
O4 Rb2 Ow1 . 3_676 49.99(5)
O4 Rb2 Ow2 . 2_656 133.78(5)
O4 Rb2 Ow2 . 4_565 112.53(7)
O4 Rb2 Ow1 3_576 1_455 48.15(5)
O4 Rb2 Ow1 3_576 3_676 67.28(6)
O4 Rb2 Ow2 3_576 2_656 47.40(4)
O4 Rb2 Ow2 3_576 4_565 132.09(5)
Ow1 Rb2 Ow1 1_455 3_676 85.34(6)
Ow1 Rb2 Ow2 1_455 2_656 90.92(6)
Ow1 Rb2 Ow2 1_455 4_565 172.54(7)
Ow1 Rb2 Ow2 3_676 2_656 86.11(6)
Ow1 Rb2 Ow2 3_676 4_565 101.60(6)
Ow2 Rb2 Ow2 2_656 4_565 86.85(6)
O1 P O2 . . 107.83(13)
O1 P O3 . . 107.49(11)
O1 P O4 . . 104.77(11)
O2 P O3 . . 110.61(11)
O3 P O4 . . 111.70(14)

loop_
_geom_bond_atom_site_label_1
_geom_bond_atom_site_label_2
_geom_bond_site_symmetry_2
_geom_bond_distance
Rb1 O1 1_656 2.8753(18)
Rb1 O2 4_565 3.158(2)
Rb1 O3 . 2.8246(18)
Rb1 O3 4_565 3.576(3)
Rb1 O4 4_665 3.154(2)
Rb1 Ow1 . 2.977(2)
Rb1 Ow1 4_565 2.943(2)
Rb1 Ow2 . 2.946(2)
Rb1 Ow2 4_565 3.021(2)
Rb2 O1 1_556 3.395(3)
Rb2 O1 4_565 3.159(2)
Rb2 O2 1_556 3.470(2)
Rb2 O2 3_676 3.130(2)
Rb2 O3 . 3.497(3)
Rb2 O3 4_565 2.983(2)
Rb2 O4 . 3.204(2)
Rb2 O4 3_576 3.522(2)
Rb2 Ow1 1_455 2.974(2)
Rb2 Ow1 3_676 3.178(2)
Rb2 Ow2 2_656 3.151(2)
Rb2 Ow2 4_565 2.951(2)
P O1 . 1.595(2)
P O2 . 1.520(2)
P O3 . 1.525(2)
P O4 . 1.518(2)

loop_
_geom_hbond_atom_site_label_D
_geom_hbond_atom_site_label_H
_geom_hbond_atom_site_label_A
_geom_hbond_site_symmetry_A
_geom_hbond_distance_DH
_geom_hbond_distance_HA
_geom_hbond_distance_DA
_geom_hbond_angle_DHA
_geom_hbond_publ_flag
O1 H1 O3 4_564 0.97(5) 1.56(5) 2.536(4) 175(3) yes
Ow1 Hw11 O2 . 0.850(19) 1.88(2) 2.727(2) 171(4) yes
Ow1 Hw12 O4 3_676 0.85(3) 1.89(3) 2.697(3) 159(5) yes
Ow2 Hw21 O4 4_665 0.850(14) 1.864(17) 2.704(3) 169(3) yes
Ow2 Hw22 O2 2_645 0.85(3) 1.86(3) 2.703(3) 171(5) yes
